data_7205889
loop_
_publ_author_name
'Khavasi, Hamid Reza'
'Salimi, Ali Reza'
'Eshtiagh-Hosseini, Hossein'
'Amini, Mostafa M.'

_publ_section_title
;
 C--H&#x22EF;\p synthon repetitivity in coordination compounds,
 established from single-crystal and powder diffraction
;
_journal_issue 11
_journal_name_full CrystEngComm
_journal_page_first 3710
_journal_paper_doi 10.1039/c0ce00981d
_journal_volume 13
_journal_year 2011
_chemical_formula_moiety 'C20 H18 Cl2 Hg1 N6 O2 S2'
_chemical_formula_sum 'C20 H18 Cl2 Hg N6 O2 S2'
_chemical_formula_weight 710.03
_chemical_name_systematic
;
?
;
_space_group_IT_number 14
_symmetry_cell_setting monoclinic
_symmetry_Int_Tables_number 14
_symmetry_space_group_name_Hall '-P 2ybc'
_symmetry_space_group_name_H-M 'P 1 21/c 1'
_atom_sites_solution_hydrogens geom
_atom_sites_solution_primary direct
_atom_sites_solution_secondary difmap
_audit_creation_method SHELXL-97
_cell_angle_alpha 90.00
_cell_angle_beta 93.80(3)
_cell_angle_gamma 90.00
_cell_formula_units_Z 4
_cell_length_a 7.7530(16)
_cell_length_b 33.697(7)
_cell_length_c 9.3858(19)
_cell_measurement_reflns_used 656
_cell_measurement_temperature 298(2)
_cell_measurement_theta_max 29.22
_cell_measurement_theta_min 2.26
_cell_volume 2446.7(9)
_computing_cell_refinement 'X-Area 1.31 (Stoe & Cie GmbH, 2005)'
_computing_data_collection 'X-Area 1.31 (Stoe & Cie GmbH, 2005)'
_computing_data_reduction 'X-Area 1.31 (Stoe & Cie GmbH, 2005)'
_computing_molecular_graphics 'ORTEP-3 for Windows (Farrugia, 1997)'
_computing_publication_material 'WinGX (Farrugia, 1999)'
_computing_structure_refinement 'SHELXL-97 (Sheldrick, 1997)'
_computing_structure_solution 'SHELXS-97 (Sheldrick, 1990)'
_diffrn_ambient_temperature 293(2)
_diffrn_detector_area_resol_mean '0.15 mm'
_diffrn_measured_fraction_theta_full 0.988
_diffrn_measured_fraction_theta_max 0.988
_diffrn_measurement_device_type 'STOE IPDS II'
_diffrn_measurement_method 'rotation method'
_diffrn_radiation_monochromator graphite
_diffrn_radiation_source 'fine-focus sealed tube'
_diffrn_radiation_type MoK\a
_diffrn_radiation_wavelength 0.71073
_diffrn_reflns_av_R_equivalents 0.0487
_diffrn_reflns_av_sigmaI/netI 0.0381
_diffrn_reflns_limit_h_max 10
_diffrn_reflns_limit_h_min -10
_diffrn_reflns_limit_k_max 46
_diffrn_reflns_limit_k_min -43
_diffrn_reflns_limit_l_max 12
_diffrn_reflns_limit_l_min -12
_diffrn_reflns_number 18993
_diffrn_reflns_theta_full 29.22
_diffrn_reflns_theta_max 29.22
_diffrn_reflns_theta_min 2.26
_diffrn_standards_number 0
_exptl_absorpt_coefficient_mu 6.710
_exptl_absorpt_correction_T_max 0.4922
_exptl_absorpt_correction_T_min 0.2709
_exptl_absorpt_correction_type numerical
_exptl_absorpt_process_details 'shape of crystal determined optically'
_exptl_crystal_colour colorless
_exptl_crystal_density_diffrn 1.928
_exptl_crystal_density_method 'not measured'
_exptl_crystal_description Prism
_exptl_crystal_F_000 1368
_exptl_crystal_size_max 0.32
_exptl_crystal_size_mid 0.30
_exptl_crystal_size_min 0.20
_refine_diff_density_max 2.168
_refine_diff_density_min -3.029
_refine_diff_density_rms 0.174
_refine_ls_extinction_method none
_refine_ls_goodness_of_fit_ref 1.080
_refine_ls_hydrogen_treatment constr
_refine_ls_matrix_type full
_refine_ls_number_parameters 298
_refine_ls_number_reflns 6565
_refine_ls_number_restraints 0
_refine_ls_restrained_S_all 1.080
_refine_ls_R_factor_all 0.0727
_refine_ls_R_factor_gt 0.0565
_refine_ls_shift/su_max 0.010
_refine_ls_shift/su_mean 0.000
_refine_ls_structure_factor_coef Fsqd
_refine_ls_weighting_details 'calc w=1/[\s^2^(Fo^2^)+(0.0756P)^2^+6.2899P] where P=(Fo^2^+2Fc^2^)/3'
_refine_ls_weighting_scheme calc
_refine_ls_wR_factor_gt 0.1414
_refine_ls_wR_factor_ref 0.1514
_reflns_number_gt 5200
_reflns_number_total 6565
_reflns_threshold_expression >2sigma(I)
_cod_data_source_file c0ce00981d.txt
_cod_data_source_block shelxl1
_cod_depositor_comments
;
The following automatic conversions were performed:
'_symmetry_cell_setting' value 'Monoclinic' changed to 'monoclinic'
according to '/home/saulius/struct/CIF-dictionaries/cif_core.dic'
dictionary named 'cif_core.dic' version 2.4.1 from 2010-06-29.

Automatic conversion script
Id: cif_fix_enum 1555 2011-01-17 13:19:09Z saulius 
;
_cod_original_sg_symbol_H-M 'P 21/c'
_cod_original_formula_sum 'C20 H18 Cl2 Hg1 N6 O2 S2'
_cod_database_code 7205889

loop_
_symmetry_equiv_pos_site_id
_symmetry_equiv_pos_as_xyz
1 x,y,z
2 -x,1/2+y,1/2-z
3 -x,-y,-z
4 x,1/2-y,1/2+z

loop_
_atom_site_label
_atom_site_type_symbol
_atom_site_fract_x
_atom_site_fract_y
_atom_site_fract_z
_atom_site_U_iso_or_equiv
_atom_site_adp_type
_atom_site_occupancy
_atom_site_symmetry_multiplicity
_atom_site_calc_flag
_atom_site_refinement_flags
_atom_site_disorder_assembly
_atom_site_disorder_group
C1 C -0.2231(11) -0.0101(3) 0.7876(9) 0.074(3) Uani 1 1 d . . .
H1 H -0.2659 -0.0314 0.7334 0.088 Uiso 1 1 calc R . .
C2 C -0.0749(10) 0.0078(2) 0.7510(8) 0.0570(18) Uani 1 1 d . . .
H2 H -0.0181 -0.0018 0.6740 0.068 Uiso 1 1 calc R . .
C3 C -0.0930(9) 0.0509(2) 0.9357(7) 0.0496(15) Uani 1 1 d . . .
H3 H -0.0505 0.0724 0.9893 0.059 Uiso 1 1 calc R . .
C4 C -0.2436(8) 0.0315(2) 0.9734(6) 0.0427(13) Uani 1 1 d . . .
C5 C -0.2792(9) 0.0694(2) 1.1942(8) 0.0527(16) Uani 1 1 d . . .
C6 C -0.4130(10) 0.0797(2) 1.2984(8) 0.0525(16) Uani 1 1 d . . .
H6A H -0.5099 0.0926 1.2468 0.063 Uiso 1 1 calc R . .
H6B H -0.4553 0.0553 1.3385 0.063 Uiso 1 1 calc R . .
C7 C -0.3476(9) 0.1059(2) 1.4170(7) 0.0489(15) Uani 1 1 d . . .
C8 C -0.3185(12) 0.0931(3) 1.5549(8) 0.067(2) Uani 1 1 d . . .
H8 H -0.3362 0.0672 1.5846 0.081 Uiso 1 1 calc R . .
C9 C -0.2447(12) 0.1633(3) 1.5446(12) 0.073(3) Uani 1 1 d . . .
H9A H -0.2106 0.1896 1.5594 0.087 Uiso 1 1 calc R . .
C10 C -0.3056(13) 0.1458(3) 1.4062(11) 0.070(2) Uani 1 1 d . . .
H10 H -0.3148 0.1599 1.3209 0.084 Uiso 1 1 calc R . .
C11 C 0.1514(11) 0.1372(2) 0.3432(7) 0.0560(18) Uani 1 1 d . . .
H11 H 0.1089 0.1292 0.2528 0.067 Uiso 1 1 calc R . .
C12 C 0.1480(10) 0.1110(2) 0.4540(7) 0.0524(16) Uani 1 1 d . . .
H12 H 0.1035 0.0856 0.4376 0.063 Uiso 1 1 calc R . .
C13 C 0.2683(8) 0.15776(19) 0.6058(6) 0.0417(12) Uani 1 1 d . . .
H13 H 0.3101 0.1657 0.6966 0.050 Uiso 1 1 calc R . .
C14 C 0.2695(8) 0.18443(19) 0.4910(6) 0.0397(12) Uani 1 1 d . . .
C15 C 0.3704(9) 0.24489(19) 0.6188(6) 0.0424(13) Uani 1 1 d . . .
C16 C 0.4367(10) 0.2857(2) 0.5912(7) 0.0496(15) Uani 1 1 d . . .
H16A H 0.4013 0.3035 0.6649 0.060 Uiso 1 1 calc R . .
H16B H 0.3859 0.2951 0.5002 0.060 Uiso 1 1 calc R . .
C17 C 0.6301(11) 0.2865(2) 0.5888(8) 0.0559(17) Uani 1 1 d . . .
C18 C 0.7161(17) 0.3082(4) 0.4955(14) 0.106(4) Uani 1 1 d . . .
H18 H 0.6644 0.3243 0.4241 0.128 Uiso 1 1 calc R . .
C19 C 0.9216(14) 0.2715(4) 0.6663(17) 0.103(4) Uani 1 1 d . . .
H19 H 1.0137 0.2604 0.7209 0.124 Uiso 1 1 calc R . .
C20 C 0.7438(13) 0.2659(4) 0.6841(14) 0.086(3) Uani 1 1 d . . .
H20 H 0.7048 0.2495 0.7548 0.103 Uiso 1 1 calc R . .
N1 N -0.3089(8) 0.0019(2) 0.8980(7) 0.0613(17) Uani 1 1 d . . .
N2 N -0.0103(8) 0.03870(18) 0.8231(6) 0.0485(13) Uani 1 1 d . . .
N3 N -0.3357(7) 0.0439(2) 1.0877(6) 0.0516(14) Uani 1 1 d . . .
H3A H -0.4385 0.0345 1.0919 0.062 Uiso 1 1 calc R . .
N4 N 0.2129(8) 0.17365(19) 0.3597(5) 0.0518(14) Uani 1 1 d . . .
N5 N 0.2076(8) 0.12124(18) 0.5850(6) 0.0485(12) Uani 1 1 d . . .
N6 N 0.3312(8) 0.22276(16) 0.4999(5) 0.0445(12) Uani 1 1 d . . .
H6C H 0.3469 0.2342 0.4198 0.053 Uiso 1 1 calc R . .
O1 O -0.1328(8) 0.0815(2) 1.2056(7) 0.083(2) Uani 1 1 d . . .
O2 O 0.3563(8) 0.23182(15) 0.7389(4) 0.0577(13) Uani 1 1 d . . .
S1 S -0.2471(5) 0.13004(15) 1.6640(3) 0.1187(14) Uani 1 1 d . . .
S2 S 0.9332(7) 0.3020(2) 0.5278(8) 0.203(4) Uani 1 1 d . . .
Cl1 Cl 0.3103(4) 0.11098(7) 0.9661(2) 0.0761(6) Uani 1 1 d . . .
Cl2 Cl 0.3276(3) 0.02092(6) 0.6009(2) 0.0708(6) Uani 1 1 d . . .
Hg1 Hg 0.26885(4) 0.069863(8) 0.76806(3) 0.05223(11) Uani 1 1 d . . .

loop_
_atom_site_aniso_label
_atom_site_aniso_U_11
_atom_site_aniso_U_22
_atom_site_aniso_U_33
_atom_site_aniso_U_23
_atom_site_aniso_U_13
_atom_site_aniso_U_12
C1 0.068(5) 0.093(7) 0.062(5) -0.043(5) 0.020(4) -0.027(5)
C2 0.056(4) 0.065(5) 0.052(4) -0.020(3) 0.014(3) -0.013(3)
C3 0.051(4) 0.057(4) 0.043(3) -0.013(3) 0.011(3) -0.012(3)
C4 0.044(3) 0.047(3) 0.037(3) -0.005(2) 0.002(2) -0.001(3)
C5 0.050(4) 0.063(4) 0.046(3) -0.018(3) 0.007(3) -0.011(3)
C6 0.049(4) 0.059(4) 0.050(4) -0.011(3) 0.010(3) -0.005(3)
C7 0.051(4) 0.055(4) 0.042(3) -0.005(3) 0.008(3) 0.003(3)
C8 0.079(5) 0.079(6) 0.046(4) -0.004(4) 0.013(4) -0.005(5)
C9 0.065(5) 0.043(4) 0.110(7) -0.027(4) 0.010(5) 0.001(4)
C10 0.083(6) 0.049(4) 0.078(5) -0.003(4) -0.002(4) 0.000(4)
C11 0.073(5) 0.061(4) 0.034(3) -0.006(3) -0.004(3) -0.023(4)
C12 0.066(4) 0.048(4) 0.043(3) -0.004(3) -0.001(3) -0.009(3)
C13 0.053(3) 0.040(3) 0.031(2) 0.001(2) 0.000(2) -0.003(3)
C14 0.045(3) 0.043(3) 0.032(2) -0.001(2) 0.005(2) -0.004(2)
C15 0.051(3) 0.042(3) 0.034(3) 0.000(2) 0.003(2) 0.003(3)
C16 0.066(4) 0.045(4) 0.038(3) -0.002(2) 0.004(3) -0.001(3)
C17 0.065(4) 0.048(4) 0.055(4) -0.015(3) 0.007(3) -0.008(3)
C18 0.110(9) 0.122(11) 0.090(8) -0.007(7) 0.036(7) -0.054(8)
C19 0.055(5) 0.083(8) 0.172(13) -0.048(8) -0.002(7) -0.006(5)
C20 0.068(6) 0.081(7) 0.107(8) -0.025(6) -0.001(5) 0.005(5)
N1 0.054(3) 0.074(5) 0.057(3) -0.024(3) 0.013(3) -0.017(3)
N2 0.053(3) 0.053(3) 0.040(3) -0.007(2) 0.011(2) -0.009(3)
N3 0.046(3) 0.067(4) 0.043(3) -0.017(3) 0.010(2) -0.010(3)
N4 0.069(4) 0.057(3) 0.029(2) 0.000(2) -0.005(2) -0.014(3)
N5 0.061(3) 0.045(3) 0.040(3) -0.002(2) 0.009(2) -0.010(3)
N6 0.062(3) 0.047(3) 0.024(2) 0.0024(18) 0.002(2) -0.007(2)
O1 0.058(3) 0.121(6) 0.073(4) -0.051(4) 0.022(3) -0.033(4)
O2 0.097(4) 0.050(3) 0.0261(18) -0.0003(17) 0.004(2) -0.010(3)
S1 0.105(2) 0.185(4) 0.0669(16) -0.053(2) 0.0075(15) -0.014(2)
S2 0.110(3) 0.269(8) 0.237(7) -0.101(6) 0.071(4) -0.091(4)
Cl1 0.1097(18) 0.0695(13) 0.0479(9) -0.0086(8) -0.0038(10) -0.0163(12)
Cl2 0.0917(15) 0.0546(11) 0.0702(12) -0.0081(9) 0.0362(11) 0.0035(10)
Hg1 0.06612(19) 0.04677(16) 0.04504(15) -0.00164(10) 0.01303(11) -0.00828(12)

loop_
_atom_type_symbol
_atom_type_description
_atom_type_scat_dispersion_real
_atom_type_scat_dispersion_imag
_atom_type_scat_source
C C 0.0033 0.0016 'International Tables Vol C Tables 4.2.6.8 and 6.1.1.4'
H H 0.0000 0.0000 'International Tables Vol C Tables 4.2.6.8 and 6.1.1.4'
N N 0.0061 0.0033 'International Tables Vol C Tables 4.2.6.8 and 6.1.1.4'
O O 0.0106 0.0060 'International Tables Vol C Tables 4.2.6.8 and 6.1.1.4'
S S 0.1246 0.1234 'International Tables Vol C Tables 4.2.6.8 and 6.1.1.4'
Cl Cl 0.1484 0.1585 'International Tables Vol C Tables 4.2.6.8 and 6.1.1.4'
Hg Hg -2.3894 9.2266 'International Tables Vol C Tables 4.2.6.8 and 6.1.1.4'

loop_
_geom_angle_atom_site_label_1
_geom_angle_atom_site_label_2
_geom_angle_atom_site_label_3
_geom_angle
_geom_angle_site_symmetry_1
_geom_angle_site_symmetry_3
_geom_angle_publ_flag
N1 C1 C2 122.4(7) . . ?
N1 C1 H1 118.8 . . ?
C2 C1 H1 118.8 . . ?
N2 C2 C1 121.1(6) . . ?
N2 C2 H2 119.4 . . ?
C1 C2 H2 119.4 . . ?
N2 C3 C4 120.5(6) . . ?
N2 C3 H3 119.8 . . ?
C4 C3 H3 119.8 . . ?
N1 C4 N3 116.5(6) . . ?
N1 C4 C3 121.2(6) . . ?
N3 C4 C3 122.3(6) . . ?
O1 C5 N3 122.2(6) . . ?
O1 C5 C6 123.2(6) . . ?
N3 C5 C6 114.6(6) . . ?
C7 C6 C5 114.0(6) . . ?
C7 C6 H6A 108.8 . . ?
C5 C6 H6A 108.8 . . ?
C7 C6 H6B 108.8 . . ?
C5 C6 H6B 108.8 . . ?
H6A C6 H6B 107.7 . . ?
C8 C7 C10 110.5(8) . . ?
C8 C7 C6 123.2(8) . . ?
C10 C7 C6 126.4(7) . . ?
C7 C8 S1 111.7(7) . . ?
C7 C8 H8 124.2 . . ?
S1 C8 H8 124.2 . . ?
C10 C9 S1 108.6(6) . . ?
C10 C9 H9A 125.7 . . ?
S1 C9 H9A 125.7 . . ?
C7 C10 C9 112.8(8) . . ?
C7 C10 H10 123.6 . . ?
C9 C10 H10 123.6 . . ?
N4 C11 C12 122.5(6) . . ?
N4 C11 H11 118.8 . . ?
C12 C11 H11 118.8 . . ?
N5 C12 C11 120.8(7) . . ?
N5 C12 H12 119.6 . . ?
C11 C12 H12 119.6 . . ?
N5 C13 C14 120.0(5) . . ?
N5 C13 H13 120.0 . . ?
C14 C13 H13 120.0 . . ?
N4 C14 N6 113.8(5) . . ?
N4 C14 C13 121.2(6) . . ?
N6 C14 C13 125.0(5) . . ?
O2 C15 N6 122.1(6) . . ?
O2 C15 C16 122.9(6) . . ?
N6 C15 C16 115.0(5) . . ?
C15 C16 C17 112.0(6) . . ?
C15 C16 H16A 109.2 . . ?
C17 C16 H16A 109.2 . . ?
C15 C16 H16B 109.2 . . ?
C17 C16 H16B 109.2 . . ?
H16A C16 H16B 107.9 . . ?
C18 C17 C20 111.5(10) . . ?
C18 C17 C16 123.7(10) . . ?
C20 C17 C16 124.7(8) . . ?
C17 C18 S2 110.0(11) . . ?
C17 C18 H18 125.0 . . ?
S2 C18 H18 125.0 . . ?
C20 C19 S2 106.2(11) . . ?
C20 C19 H19 126.9 . . ?
S2 C19 H19 126.9 . . ?
C17 C20 C19 115.9(13) . . ?
C17 C20 H20 122.0 . . ?
C19 C20 H20 122.0 . . ?
C4 N1 C1 117.2(6) . . ?
C2 N2 C3 117.5(6) . . ?
C2 N2 Hg1 122.0(4) . . ?
C3 N2 Hg1 120.2(4) . . ?
C5 N3 C4 126.5(6) . . ?
C5 N3 H3A 116.8 . . ?
C4 N3 H3A 116.8 . . ?
C11 N4 C14 117.1(6) . . ?
C13 N5 C12 118.4(6) . . ?
C13 N5 Hg1 119.9(4) . . ?
C12 N5 Hg1 120.0(5) . . ?
C15 N6 C14 128.4(5) . . ?
C15 N6 H6C 115.8 . . ?
C14 N6 H6C 115.8 . . ?
C9 S1 C8 96.4(5) . . ?
C19 S2 C18 96.4(6) . . ?
Cl1 Hg1 Cl2 158.94(10) . . ?
Cl1 Hg1 N5 98.57(14) . . ?
Cl2 Hg1 N5 93.70(15) . . ?
Cl1 Hg1 N2 99.29(14) . . ?
Cl2 Hg1 N2 93.00(14) . . ?
N5 Hg1 N2 108.1(2) . . ?

loop_
_geom_bond_atom_site_label_1
_geom_bond_atom_site_label_2
_geom_bond_distance
_geom_bond_site_symmetry_2
_geom_bond_publ_flag
C1 N1 1.330(9) . ?
C1 C2 1.362(11) . ?
C1 H1 0.9300 . ?
C2 N2 1.321(9) . ?
C2 H2 0.9300 . ?
C3 N2 1.336(8) . ?
C3 C4 1.403(9) . ?
C3 H3 0.9300 . ?
C4 N1 1.308(9) . ?
C4 N3 1.391(8) . ?
C5 O1 1.205(9) . ?
C5 N3 1.368(9) . ?
C5 C6 1.513(9) . ?
C6 C7 1.485(10) . ?
C6 H6A 0.9700 . ?
C6 H6B 0.9700 . ?
C7 C8 1.369(11) . ?
C7 C10 1.386(11) . ?
C8 S1 1.681(10) . ?
C8 H8 0.9300 . ?
C9 C10 1.477(13) . ?
C9 S1 1.586(12) . ?
C9 H9A 0.9300 . ?
C10 H10 0.9300 . ?
C11 N4 1.322(9) . ?
C11 C12 1.367(10) . ?
C11 H11 0.9300 . ?
C12 N5 1.330(9) . ?
C12 H12 0.9300 . ?
C13 N5 1.327(8) . ?
C13 C14 1.404(8) . ?
C13 H13 0.9300 . ?
C14 N4 1.331(8) . ?
C14 N6 1.378(8) . ?
C15 O2 1.222(7) . ?
C15 N6 1.360(8) . ?
C15 C16 1.496(9) . ?
C16 C17 1.501(11) . ?
C16 H16A 0.9700 . ?
C16 H16B 0.9700 . ?
C17 C18 1.352(13) . ?
C17 C20 1.398(15) . ?
C18 S2 1.703(16) . ?
C18 H18 0.9300 . ?
C19 C20 1.412(15) . ?
C19 S2 1.664(18) . ?
C19 H19 0.9300 . ?
C20 H20 0.9300 . ?
N2 Hg1 2.491(5) . ?
N3 H3A 0.8600 . ?
N5 Hg1 2.463(6) . ?
N6 H6C 0.8600 . ?
Cl1 Hg1 2.324(2) . ?
Cl2 Hg1 2.342(2) . ?

loop_
_geom_hbond_atom_site_label_D
_geom_hbond_atom_site_label_H
_geom_hbond_atom_site_label_A
_geom_hbond_distance_DH
_geom_hbond_distance_HA
_geom_hbond_distance_DA
_geom_hbond_angle_DHA
_geom_hbond_site_symmetry_A
_geom_hbond_publ_flag
N3 H3A N1 0.8600 2.3200 3.169(9) 170.00 3_457 yes
N6 H6C O2 0.8600 2.0500 2.906(6) 171.00 4_554 yes
C3 H3 O1 0.9300 2.1900 2.771(9) 120.00 . yes
C6 H6B Cl2 0.9700 2.8000 3.570(7) 137.00 3_557 yes
C11 H11 O1 0.9300 2.4900 3.109(10) 125.00 1_554 yes
C13 H13 O2 0.9300 2.2900 2.853(8) 119.00 . yes
C16 H16A N4 0.9700 2.5300 3.438(9) 155.00 4_555 yes

loop_
_geom_torsion_atom_site_label_1
_geom_torsion_atom_site_label_2
_geom_torsion_atom_site_label_3
_geom_torsion_atom_site_label_4
_geom_torsion
_geom_torsion_site_symmetry_1
_geom_torsion_site_symmetry_2
_geom_torsion_site_symmetry_3
_geom_torsion_site_symmetry_4
_geom_torsion_publ_flag
N1 C1 C2 N2 -1.1(17) . . . . ?
N2 C3 C4 N1 -1.7(12) . . . . ?
N2 C3 C4 N3 -178.5(7) . . . . ?
O1 C5 C6 C7 -0.4(13) . . . . ?
N3 C5 C6 C7 177.4(7) . . . . ?
C5 C6 C7 C8 -108.3(9) . . . . ?
C5 C6 C7 C10 70.9(11) . . . . ?
C10 C7 C8 S1 1.4(10) . . . . ?
C6 C7 C8 S1 -179.3(6) . . . . ?
C8 C7 C10 C9 -0.9(11) . . . . ?
C6 C7 C10 C9 179.8(7) . . . . ?
S1 C9 C10 C7 0.0(10) . . . . ?
N4 C11 C12 N5 0.0(13) . . . . ?
N5 C13 C14 N4 -1.0(10) . . . . ?
N5 C13 C14 N6 -179.2(6) . . . . ?
O2 C15 C16 C17 87.6(8) . . . . ?
N6 C15 C16 C17 -90.6(7) . . . . ?
C15 C16 C17 C18 140.2(9) . . . . ?
C15 C16 C17 C20 -41.4(10) . . . . ?
C20 C17 C18 S2 0.6(12) . . . . ?
C16 C17 C18 S2 179.1(6) . . . . ?
C18 C17 C20 C19 0.3(13) . . . . ?
C16 C17 C20 C19 -178.2(8) . . . . ?
S2 C19 C20 C17 -1.0(12) . . . . ?
N3 C4 N1 C1 179.5(8) . . . . ?
C3 C4 N1 C1 2.5(13) . . . . ?
C2 C1 N1 C4 -1.1(16) . . . . ?
C1 C2 N2 C3 1.9(13) . . . . ?
C1 C2 N2 Hg1 176.5(8) . . . . ?
C4 C3 N2 C2 -0.6(11) . . . . ?
C4 C3 N2 Hg1 -175.3(5) . . . . ?
O1 C5 N3 C4 -6.5(14) . . . . ?
C6 C5 N3 C4 175.7(7) . . . . ?
N1 C4 N3 C5 168.3(8) . . . . ?
C3 C4 N3 C5 -14.7(12) . . . . ?
C12 C11 N4 C14 -1.3(12) . . . . ?
N6 C14 N4 C11 -179.8(7) . . . . ?
C13 C14 N4 C11 1.8(11) . . . . ?
C14 C13 N5 C12 -0.4(10) . . . . ?
C14 C13 N5 Hg1 165.1(5) . . . . ?
C11 C12 N5 C13 0.9(11) . . . . ?
C11 C12 N5 Hg1 -164.5(6) . . . . ?
O2 C15 N6 C14 1.2(11) . . . . ?
C16 C15 N6 C14 179.4(6) . . . . ?
N4 C14 N6 C15 167.9(7) . . . . ?
C13 C14 N6 C15 -13.8(11) . . . . ?
C10 C9 S1 C8 0.7(7) . . . . ?
C7 C8 S1 C9 -1.3(8) . . . . ?
C20 C19 S2 C18 1.1(10) . . . . ?
C17 C18 S2 C19 -1.0(10) . . . . ?
C13 N5 Hg1 Cl1 25.4(5) . . . . ?
C12 N5 Hg1 Cl1 -169.3(5) . . . . ?
C13 N5 Hg1 Cl2 -137.4(5) . . . . ?
C12 N5 Hg1 Cl2 27.8(6) . . . . ?
C13 N5 Hg1 N2 128.2(5) . . . . ?
C12 N5 Hg1 N2 -66.6(6) . . . . ?
C2 N2 Hg1 Cl1 -169.0(6) . . . . ?
C3 N2 Hg1 Cl1 5.4(6) . . . . ?
C2 N2 Hg1 Cl2 -6.2(6) . . . . ?
C3 N2 Hg1 Cl2 168.3(6) . . . . ?
C2 N2 Hg1 N5 88.7(7) . . . . ?
C3 N2 Hg1 N5 -96.9(6) . . . . ?
